data_7047957
loop_
_publ_author_name
'Bispinghoff, Mark'
'Benk\>o, Zolt\'an'
'Gr\"utzmacher, Hansj\"org'
'Calvo, Fuencisla Delgado'
'Caporali, Maria'
'Peruzzini, Maurizio'

_publ_section_title
;
 Ruthenium mediated halogenation of white phosphorus: synthesis and
 reactivity of the unprecedented P<sub>4</sub>Cl<sub>2</sub> moiety.
;
_journal_issue 11
_journal_name_full 'Dalton transactions (Cambridge, England : 2003)'
_journal_page_first 3593
_journal_page_last 3600
_journal_paper_doi 10.1039/c8dt01840e
_journal_volume 48
_journal_year 2019
_chemical_formula_moiety 'C20 H30 P4 Ru2'
_chemical_formula_sum 'C20 H30 P4 Ru2'
_chemical_formula_weight 596.46
_space_group_crystal_system tetragonal
_space_group_IT_number 106
_space_group_name_Hall 'P 4c -2ab'
_space_group_name_H-M_alt 'P 42 b c'
_symmetry_space_group_name_Hall 'P 4c -2ab'
_symmetry_space_group_name_H-M 'P 42 b c'
_atom_sites_solution_hydrogens geom
_atom_sites_solution_primary dual
_audit_creation_date 2016-11-01
_audit_creation_method
;
Olex2 1.2
(compiled 2016.09.09 svn.r3337 for OlexSys, GUI svn.r5227)
;
_audit_update_record
;
2018-01-05 deposited with the CCDC.
2018-11-05 downloaded from the CCDC.
;
_cell_angle_alpha 90
_cell_angle_beta 90
_cell_angle_gamma 90
_cell_formula_units_Z 8
_cell_length_a 22.8500(5)
_cell_length_b 22.8500(5)
_cell_length_c 8.9379(3)
_cell_measurement_reflns_used 6296
_cell_measurement_temperature 105(1)
_cell_measurement_theta_max 31.0990
_cell_measurement_theta_min 2.8210
_cell_volume 4666.7(2)
_computing_cell_refinement 'CrysAlisPro 1.171.38.41 (Rigaku OD, 2015)'
_computing_data_collection 'CrysAlisPro 1.171.38.41 (Rigaku OD, 2015)'
_computing_data_reduction 'CrysAlisPro 1.171.38.41 (Rigaku OD, 2015)'
_computing_molecular_graphics 'Olex2 (Dolomanov et al., 2009)'
_computing_publication_material 'Olex2 (Dolomanov et al., 2009)'
_computing_structure_refinement 'XL (Sheldrick, 2008)'
_computing_structure_solution 'XS (Sheldrick, 2008)'
_diffrn_ambient_environment N~2~
_diffrn_ambient_temperature 105(1)
_diffrn_detector 'CCD plate'
_diffrn_detector_area_resol_mean 16.0839
_diffrn_detector_type Sapphire3
_diffrn_measured_fraction_theta_full 0.998
_diffrn_measured_fraction_theta_max 0.999
_diffrn_measurement_details
;
List of Runs (angles in degrees, time in seconds):

  # Type    Start    End  Width  t~exp~   \w     \q     \k     \f   Frames
#--------------------------------------------------------------------------
  1  \w   -100.00 -61.00   1.00   10.00    --  -26.39 165.00 127.00   39
  2  \w    -95.00  -4.00   1.00   10.00    --  -26.39 -19.00 150.00   91
  3  \w    -46.00  52.00   1.00   10.00    --   26.86 -38.00-120.00   98
  4  \w     -3.00  97.00   1.00   10.00    --   26.86  77.00   0.00  100
;
_diffrn_measurement_device 'four-circle diffractometer'
_diffrn_measurement_device_type 'Xcalibur, Sapphire3'
_diffrn_measurement_method '\w scans'
_diffrn_orient_matrix_type 'CrysAlisPro convention (1999,Acta A55,543-557)'
_diffrn_orient_matrix_UB_11 -0.0278822000
_diffrn_orient_matrix_UB_12 0.0135188000
_diffrn_orient_matrix_UB_13 -0.0051850000
_diffrn_orient_matrix_UB_21 -0.0129119000
_diffrn_orient_matrix_UB_22 -0.0275490000
_diffrn_orient_matrix_UB_23 -0.0157953000
_diffrn_orient_matrix_UB_31 -0.0044633000
_diffrn_orient_matrix_UB_32 -0.0046970000
_diffrn_orient_matrix_UB_33 0.0775682000
_diffrn_radiation_monochromator graphite
_diffrn_radiation_probe x-ray
_diffrn_radiation_type MoK\a
_diffrn_radiation_wavelength 0.71073
_diffrn_reflns_av_R_equivalents 0.0671
_diffrn_reflns_av_unetI/netI 0.0534
_diffrn_reflns_Laue_measured_fraction_full 0.998
_diffrn_reflns_Laue_measured_fraction_max 0.999
_diffrn_reflns_limit_h_max 32
_diffrn_reflns_limit_h_min -32
_diffrn_reflns_limit_k_max 32
_diffrn_reflns_limit_k_min -26
_diffrn_reflns_limit_l_max 12
_diffrn_reflns_limit_l_min -12
_diffrn_reflns_number 36044
_diffrn_reflns_point_group_measured_fraction_full 0.996
_diffrn_reflns_point_group_measured_fraction_max 0.997
_diffrn_reflns_theta_full 25.242
_diffrn_reflns_theta_max 30.504
_diffrn_reflns_theta_min 2.819
_diffrn_source 'fine-focus sealed X-ray tube'
_diffrn_source_type 'Enhance (Mo) X-ray Source'
_exptl_absorpt_coefficient_mu 1.572
_exptl_absorpt_correction_T_max 1.00000
_exptl_absorpt_correction_T_min 0.96825
_exptl_absorpt_correction_type multi-scan
_exptl_absorpt_process_details
;
CrysAlisPro 1.171.38.41 (Rigaku Oxford Diffraction, 2015)
Empirical absorption correction using spherical harmonics,
 implemented in SCALE3 ABSPACK scaling algorithm.
;
_exptl_crystal_colour 'clear light brown'
_exptl_crystal_density_diffrn 1.698
_exptl_crystal_description block
_exptl_crystal_F_000 2384
_exptl_crystal_size_max 0.22
_exptl_crystal_size_mid 0.06
_exptl_crystal_size_min 0.04
_refine_diff_density_max 0.780
_refine_diff_density_min -0.693
_refine_diff_density_rms 0.102
_refine_ls_abs_structure_details
;
 Flack x determined using 2495 quotients [(I+)-(I-)]/[(I+)+(I-)]
 (Parsons, Flack and Wagner, Acta Cryst. B69 (2013) 249-259).
;
_refine_ls_abs_structure_Flack -0.05(2)
_refine_ls_extinction_method none
_refine_ls_goodness_of_fit_ref 1.031
_refine_ls_hydrogen_treatment constr
_refine_ls_matrix_type full
_refine_ls_number_parameters 245
_refine_ls_number_reflns 7101
_refine_ls_number_restraints 1
_refine_ls_restrained_S_all 1.031
_refine_ls_R_factor_all 0.0474
_refine_ls_R_factor_gt 0.0354
_refine_ls_shift/su_max 0.001
_refine_ls_shift/su_mean 0.000
_refine_ls_structure_factor_coef Fsqd
_refine_ls_weighting_details 'w=1/[\s^2^(Fo^2^)+(0.0200P)^2^+0.7451P] where P=(Fo^2^+2Fc^2^)/3'
_refine_ls_weighting_scheme calc
_refine_ls_wR_factor_gt 0.0599
_refine_ls_wR_factor_ref 0.0640
_reflns_Friedel_coverage 0.884
_reflns_Friedel_fraction_full 0.994
_reflns_Friedel_fraction_max 0.996
_reflns_number_gt 6134
_reflns_number_total 7101
_reflns_threshold_expression 'I > 2\s(I)'
_cod_data_source_file c8dt01840e2.cif
_cod_data_source_block fdz035smart
_cod_depositor_comments 'Adding full bibliography for 7047955--7047958.cif.'
_cod_original_cell_volume 4666.7(3)
_cod_database_code 7047957
_chemical_oxdiff_formula C20H30P4Ru2
_shelx_space_group_comment
;
The symmetry employed for this shelxl refinement is uniquely defined
by the following loop, which should always be used as a source of
symmetry information in preference to the above space-group names.
They are only intended as comments.
;
_reflns_odcompleteness_completeness 99.78
_reflns_odcompleteness_iscentric 1
_reflns_odcompleteness_theta 30.44
_olex2_refinement_description
;
1. Fixed Uiso
 At 1.5 times of:
  All C(H,H,H) groups
2.a Idealised Me refined as rotating group:
 C16(H16A,H16B,H16C), C7(H7A,H7B,H7C), C20(H20A,H20B,H20C), C8(H8A,H8B,H8C),
 C19(H19A,H19B,H19C), C6(H6A,H6B,H6C), C10(H10A,H10B,H10C), C17(H17A,H17B,H17C),
  C18(H18A,H18B,H18C), C9(H9A,H9B,H9C)
;
_shelx_shelxl_version_number 2014/7
_olex2_submission_special_instructions 'No special instructions were received'
_oxdiff_exptl_absorpt_empirical_details
;
Empirical correction (ABSPACK) includes:
- Absorption correction using spherical harmonics
- Frame scaling
;
_oxdiff_exptl_absorpt_empirical_full_max 1.154
_oxdiff_exptl_absorpt_empirical_full_min 0.898

loop_
_space_group_symop_operation_xyz
'x, y, z'
'-x, -y, z'
'-y, x, z+1/2'
'y, -x, z+1/2'
'x+1/2, -y+1/2, z'
'-x+1/2, y+1/2, z'
'-y+1/2, -x+1/2, z+1/2'
'y+1/2, x+1/2, z+1/2'

loop_
_atom_site_label
_atom_site_type_symbol
_atom_site_fract_x
_atom_site_fract_y
_atom_site_fract_z
_atom_site_U_iso_or_equiv
_atom_site_adp_type
_atom_site_occupancy
_atom_site_site_symmetry_order
_atom_site_calc_flag
_atom_site_refinement_flags_posn
Ru2 Ru 0.21023(2) 0.48690(2) 0.42351(4) 0.01383(8) Uani 1 1 d .
Ru1 Ru 0.28966(2) 0.54967(2) 0.58483(5) 0.01487(8) Uani 1 1 d .
P4 P 0.18972(6) 0.57104(8) 0.5628(2) 0.0399(5) Uani 1 1 d .
P1 P 0.31071(7) 0.49295(9) 0.3721(2) 0.0429(5) Uani 1 1 d .
P2 P 0.29098(9) 0.44329(7) 0.5590(3) 0.0592(7) Uani 1 1 d .
P3 P 0.20676(10) 0.49773(10) 0.69354(18) 0.0558(7) Uani 1 1 d .
C15 C 0.1721(2) 0.5054(2) 0.1989(5) 0.0148(10) Uani 1 1 d .
C2 C 0.3482(2) 0.5856(2) 0.7604(6) 0.0190(10) Uani 1 1 d .
C14 C 0.1251(2) 0.5011(2) 0.3038(5) 0.0147(10) Uani 1 1 d .
C4 C 0.3122(2) 0.6449(2) 0.5699(6) 0.0194(10) Uani 1 1 d .
C3 C 0.3053(2) 0.6287(2) 0.7242(6) 0.0189(11) Uani 1 1 d .
C13 C 0.1255(2) 0.4438(2) 0.3676(5) 0.0167(10) Uani 1 1 d .
C5 C 0.3600(2) 0.6126(2) 0.5113(6) 0.0193(11) Uani 1 1 d .
C16 C 0.2480(2) 0.4309(2) 0.0861(6) 0.0255(11) Uani 1 1 d .
H16A H 0.2692 0.4649 0.0536 0.038 Uiso 1 1 calc GR
H16B H 0.2304 0.4121 0.0012 0.038 Uiso 1 1 calc GR
H16C H 0.2743 0.4042 0.1344 0.038 Uiso 1 1 calc GR
C11 C 0.2007(2) 0.4492(2) 0.1949(5) 0.0161(10) Uani 1 1 d .
C1 C 0.3815(2) 0.5756(2) 0.6289(6) 0.0203(11) Uani 1 1 d .
C12 C 0.1723(2) 0.4113(2) 0.3007(5) 0.0183(11) Uani 1 1 d .
C7 C 0.3611(3) 0.5616(2) 0.9132(7) 0.0290(12) Uani 1 1 d .
H7A H 0.3250 0.5550 0.9657 0.044 Uiso 1 1 calc GR
H7B H 0.3846 0.5891 0.9678 0.044 Uiso 1 1 calc GR
H7C H 0.3819 0.5253 0.9037 0.044 Uiso 1 1 calc GR
C20 C 0.1859(2) 0.5562(2) 0.0983(6) 0.0237(11) Uani 1 1 d .
H20A H 0.1694 0.5913 0.1396 0.036 Uiso 1 1 calc GR
H20B H 0.1695 0.5492 0.0010 0.036 Uiso 1 1 calc GR
H20C H 0.2275 0.5605 0.0900 0.036 Uiso 1 1 calc GR
C8 C 0.2640(3) 0.6566(3) 0.8335(7) 0.0320(14) Uani 1 1 d .
H8A H 0.2309 0.6723 0.7807 0.048 Uiso 1 1 calc GR
H8B H 0.2838 0.6876 0.8855 0.048 Uiso 1 1 calc GR
H8C H 0.2508 0.6279 0.9042 0.048 Uiso 1 1 calc GR
C19 C 0.0789(2) 0.5464(2) 0.3290(6) 0.0221(11) Uani 1 1 d .
H19A H 0.0655 0.5443 0.4307 0.033 Uiso 1 1 calc GR
H19B H 0.0466 0.5393 0.2626 0.033 Uiso 1 1 calc GR
H19C H 0.0948 0.5845 0.3099 0.033 Uiso 1 1 calc GR
C6 C 0.4349(2) 0.5374(3) 0.6184(7) 0.0349(15) Uani 1 1 d .
H6A H 0.4303 0.5042 0.6832 0.052 Uiso 1 1 calc GR
H6B H 0.4688 0.5593 0.6482 0.052 Uiso 1 1 calc GR
H6C H 0.4397 0.5242 0.5172 0.052 Uiso 1 1 calc GR
C10 C 0.3857(3) 0.6197(3) 0.3593(6) 0.0370(15) Uani 1 1 d .
H10A H 0.4029 0.5833 0.3279 0.056 Uiso 1 1 calc GR
H10B H 0.4153 0.6495 0.3617 0.056 Uiso 1 1 calc GR
H10C H 0.3556 0.6308 0.2901 0.056 Uiso 1 1 calc GR
C17 C 0.1855(3) 0.3479(2) 0.3253(7) 0.0297(13) Uani 1 1 d .
H17A H 0.2259 0.3405 0.3030 0.045 Uiso 1 1 calc GR
H17B H 0.1613 0.3246 0.2609 0.045 Uiso 1 1 calc GR
H17C H 0.1777 0.3379 0.4277 0.045 Uiso 1 1 calc GR
C18 C 0.0816(2) 0.4195(3) 0.4748(6) 0.0275(12) Uani 1 1 d .
H18A H 0.1007 0.3933 0.5430 0.041 Uiso 1 1 calc GR
H18B H 0.0519 0.3987 0.4204 0.041 Uiso 1 1 calc GR
H18C H 0.0639 0.4510 0.5298 0.041 Uiso 1 1 calc GR
C9 C 0.2794(3) 0.6922(3) 0.4901(7) 0.0367(16) Uani 1 1 d .
H9A H 0.2785 0.6838 0.3849 0.055 Uiso 1 1 calc GR
H9B H 0.2986 0.7291 0.5063 0.055 Uiso 1 1 calc GR
H9C H 0.2402 0.6942 0.5278 0.055 Uiso 1 1 calc GR

loop_
_atom_site_aniso_label
_atom_site_aniso_U_11
_atom_site_aniso_U_22
_atom_site_aniso_U_33
_atom_site_aniso_U_23
_atom_site_aniso_U_13
_atom_site_aniso_U_12
Ru2 0.01444(18) 0.01333(17) 0.01371(16) 0.00119(19) -0.00209(18) -0.00085(14)
Ru1 0.01374(17) 0.01447(18) 0.01641(16) 0.00053(17) -0.00201(19) -0.00100(14)
P4 0.0128(6) 0.0475(10) 0.0595(12) -0.0362(10) -0.0012(8) 0.0019(6)
P1 0.0134(7) 0.0601(12) 0.0552(11) -0.0403(10) -0.0023(7) 0.0028(7)
P2 0.0720(13) 0.0176(8) 0.0879(18) -0.0009(10) -0.0647(14) 0.0030(8)
P3 0.0640(14) 0.0880(17) 0.0153(7) -0.0034(9) 0.0033(8) -0.0596(13)
C15 0.014(2) 0.016(2) 0.014(2) 0.0008(19) -0.0044(19) 0.0007(19)
C2 0.019(3) 0.017(2) 0.022(2) -0.001(2) -0.002(2) -0.004(2)
C14 0.011(2) 0.019(3) 0.014(2) 0.0001(19) -0.0026(18) 0.0006(19)
C4 0.017(2) 0.015(2) 0.026(3) 0.006(2) 0.000(2) -0.0033(18)
C3 0.018(3) 0.012(2) 0.026(3) -0.003(2) 0.005(2) -0.003(2)
C13 0.015(2) 0.018(2) 0.017(2) 0.004(2) -0.004(2) -0.0050(19)
C5 0.017(3) 0.019(3) 0.022(3) 0.001(2) 0.001(2) -0.006(2)
C16 0.022(2) 0.031(3) 0.024(2) -0.008(3) 0.005(3) 0.004(2)
C11 0.012(2) 0.021(3) 0.016(2) -0.003(2) -0.0003(19) 0.0013(19)
C1 0.017(2) 0.018(3) 0.027(3) -0.001(2) -0.003(2) -0.002(2)
C12 0.019(3) 0.015(2) 0.021(2) -0.001(2) -0.005(2) -0.002(2)
C7 0.037(3) 0.027(3) 0.023(3) 0.004(3) -0.010(3) -0.012(2)
C20 0.020(2) 0.029(3) 0.022(3) 0.008(2) 0.004(2) -0.002(2)
C8 0.033(3) 0.021(3) 0.042(3) -0.008(3) 0.012(3) -0.003(3)
C19 0.018(3) 0.026(3) 0.022(3) 0.002(2) 0.000(2) 0.006(2)
C6 0.019(3) 0.036(3) 0.050(4) -0.003(3) -0.001(3) 0.006(2)
C10 0.036(4) 0.048(4) 0.027(3) 0.004(3) 0.005(3) -0.012(3)
C17 0.032(3) 0.019(3) 0.039(3) -0.001(3) -0.006(3) -0.001(2)
C18 0.022(3) 0.031(3) 0.029(3) 0.007(2) 0.001(2) -0.008(2)
C9 0.030(3) 0.025(3) 0.055(4) 0.015(3) -0.008(3) -0.001(3)

loop_
_atom_type_symbol
_atom_type_description
_atom_type_scat_dispersion_real
_atom_type_scat_dispersion_imag
_atom_type_scat_source
C C 0.0033 0.0016 'International Tables Vol C Tables 4.2.6.8 and 6.1.1.4'
H H 0.0000 0.0000 'International Tables Vol C Tables 4.2.6.8 and 6.1.1.4'
P P 0.1023 0.0942 'International Tables Vol C Tables 4.2.6.8 and 6.1.1.4'
Ru Ru -1.2594 0.8363 'International Tables Vol C Tables 4.2.6.8 and 6.1.1.4'

loop_
_geom_angle_atom_site_label_1
_geom_angle_atom_site_label_2
_geom_angle_atom_site_label_3
_geom_angle
P4 Ru2 Ru1 54.48(4)
P4 Ru2 P1 104.60(6)
P4 Ru2 P2 103.00(7)
P4 Ru2 P3 51.70(8)
P1 Ru2 Ru1 54.61(4)
P1 Ru2 P2 51.42(8)
P1 Ru2 P3 102.76(7)
P2 Ru2 Ru1 56.27(4)
P2 Ru2 P3 64.52(9)
P3 Ru2 Ru1 56.10(4)
C15 Ru2 Ru1 129.56(13)
C15 Ru2 P4 104.19(13)
C15 Ru2 P1 101.25(14)
C15 Ru2 P2 145.72(14)
C15 Ru2 P3 149.69(15)
C15 Ru2 C14 37.24(17)
C14 Ru2 Ru1 138.89(13)
C14 Ru2 P4 87.79(13)
C14 Ru2 P1 138.29(13)
C14 Ru2 P2 163.46(13)
C14 Ru2 P3 115.55(13)
C13 Ru2 Ru1 158.36(13)
C13 Ru2 P4 107.98(14)
C13 Ru2 P1 146.33(14)
C13 Ru2 P2 126.32(13)
C13 Ru2 P3 103.87(13)
C13 Ru2 C15 62.75(17)
C13 Ru2 C14 37.23(17)
C13 Ru2 C11 62.51(18)
C11 Ru2 Ru1 138.91(13)
C11 Ru2 P4 141.89(14)
C11 Ru2 P1 86.49(13)
C11 Ru2 P2 111.95(14)
C11 Ru2 P3 161.42(14)
C11 Ru2 C15 37.76(17)
C11 Ru2 C14 62.21(17)
C12 Ru2 Ru1 158.41(13)
C12 Ru2 P4 145.49(14)
C12 Ru2 P1 109.31(14)
C12 Ru2 P2 102.96(14)
C12 Ru2 P3 123.89(14)
C12 Ru2 C15 63.27(18)
C12 Ru2 C14 62.53(18)
C12 Ru2 C13 37.55(18)
C12 Ru2 C11 37.66(18)
P4 Ru1 Ru2 54.29(4)
P4 Ru1 P1 104.25(6)
P4 Ru1 P2 102.21(6)
P4 Ru1 P3 51.52(8)
P1 Ru1 Ru2 54.43(4)
P1 Ru1 P2 51.11(8)
P1 Ru1 P3 102.30(7)
P2 Ru1 Ru2 55.55(4)
P3 Ru1 Ru2 55.75(4)
P3 Ru1 P2 64.06(9)
C2 Ru1 Ru2 165.91(13)
C2 Ru1 P4 124.72(15)
C2 Ru1 P1 130.73(15)
C2 Ru1 P2 115.32(14)
C2 Ru1 P3 111.50(14)
C2 Ru1 C4 62.88(19)
C2 Ru1 C3 37.47(18)
C2 Ru1 C5 62.63(19)
C4 Ru1 Ru2 129.26(13)
C4 Ru1 P4 90.96(13)
C4 Ru1 P1 116.12(15)
C4 Ru1 P2 163.43(15)
C4 Ru1 P3 132.49(14)
C4 Ru1 C5 36.78(18)
C3 Ru1 Ru2 146.19(14)
C3 Ru1 P4 91.97(14)
C3 Ru1 P1 150.28(14)
C3 Ru1 P2 149.28(15)
C3 Ru1 P3 107.26(14)
C3 Ru1 C4 37.6(2)
C3 Ru1 C5 62.01(18)
C5 Ru1 Ru2 131.02(13)
C5 Ru1 P4 122.50(14)
C5 Ru1 P1 88.30(14)
C5 Ru1 P2 126.77(15)
C5 Ru1 P3 168.74(15)
C1 Ru1 Ru2 149.93(13)
C1 Ru1 P4 151.87(14)
C1 Ru1 P1 95.60(14)
C1 Ru1 P2 105.77(14)
C1 Ru1 P3 142.70(14)
C1 Ru1 C2 37.31(18)
C1 Ru1 C4 62.14(18)
C1 Ru1 C3 62.02(18)
C1 Ru1 C5 37.42(18)
Ru2 P4 Ru1 71.22(4)
P3 P4 Ru2 66.38(7)
P3 P4 Ru1 66.58(8)
Ru2 P1 Ru1 70.96(5)
P2 P1 Ru2 66.18(8)
P2 P1 Ru1 66.72(8)
Ru2 P2 Ru1 68.18(4)
Ru2 P2 P3 57.86(6)
Ru1 P2 P3 57.88(6)
P1 P2 Ru2 62.40(7)
P1 P2 Ru1 62.17(7)
P1 P2 P3 105.89(9)
Ru2 P3 Ru1 68.15(5)
Ru2 P3 P2 57.63(6)
Ru1 P3 P2 58.05(6)
P4 P3 Ru2 61.92(7)
P4 P3 Ru1 61.91(6)
P4 P3 P2 105.37(9)
C14 C15 Ru2 71.9(3)
C14 C15 C11 107.2(4)
C14 C15 C20 127.2(4)
C11 C15 Ru2 71.1(3)
C11 C15 C20 125.4(4)
C20 C15 Ru2 127.2(3)
C3 C2 Ru1 71.4(3)
C3 C2 C7 126.4(5)
C1 C2 Ru1 71.2(3)
C1 C2 C3 107.0(4)
C1 C2 C7 126.1(5)
C7 C2 Ru1 128.8(4)
C15 C14 Ru2 70.8(3)
C15 C14 C19 125.6(4)
C13 C14 Ru2 70.8(3)
C13 C14 C15 108.7(4)
C13 C14 C19 125.3(4)
C19 C14 Ru2 129.8(3)
C3 C4 Ru1 70.6(3)
C3 C4 C9 126.1(5)
C5 C4 Ru1 72.2(3)
C5 C4 C3 107.8(4)
C5 C4 C9 125.8(5)
C9 C4 Ru1 128.0(4)
C2 C3 Ru1 71.2(3)
C2 C3 C4 108.6(4)
C2 C3 C8 125.3(5)
C4 C3 Ru1 71.9(3)
C4 C3 C8 125.7(5)
C8 C3 Ru1 127.6(4)
C14 C13 Ru2 72.0(3)
C14 C13 C12 108.3(4)
C14 C13 C18 126.3(5)
C12 C13 Ru2 71.0(3)
C12 C13 C18 125.2(5)
C18 C13 Ru2 127.1(3)
C4 C5 Ru1 71.0(3)
C4 C5 C1 107.4(4)
C4 C5 C10 125.8(5)
C1 C5 Ru1 69.8(3)
C1 C5 C10 126.7(5)
C10 C5 Ru1 128.0(4)
H16A C16 H16B 109.5
H16A C16 H16C 109.5
H16B C16 H16C 109.5
C11 C16 H16A 109.5
C11 C16 H16B 109.5
C11 C16 H16C 109.5
C15 C11 Ru2 71.1(3)
C15 C11 C16 125.8(5)
C16 C11 Ru2 128.8(3)
C12 C11 Ru2 70.9(3)
C12 C11 C15 108.4(4)
C12 C11 C16 125.5(5)
C2 C1 Ru1 71.5(3)
C2 C1 C5 109.2(5)
C2 C1 C6 125.5(5)
C5 C1 Ru1 72.8(3)
C5 C1 C6 125.0(5)
C6 C1 Ru1 127.0(4)
C13 C12 Ru2 71.5(3)
C13 C12 C11 107.4(4)
C13 C12 C17 126.2(5)
C11 C12 Ru2 71.4(3)
C11 C12 C17 126.1(5)
C17 C12 Ru2 127.0(4)
C2 C7 H7A 109.5
C2 C7 H7B 109.5
C2 C7 H7C 109.5
H7A C7 H7B 109.5
H7A C7 H7C 109.5
H7B C7 H7C 109.5
C15 C20 H20A 109.5
C15 C20 H20B 109.5
C15 C20 H20C 109.5
H20A C20 H20B 109.5
H20A C20 H20C 109.5
H20B C20 H20C 109.5
C3 C8 H8A 109.5
C3 C8 H8B 109.5
C3 C8 H8C 109.5
H8A C8 H8B 109.5
H8A C8 H8C 109.5
H8B C8 H8C 109.5
C14 C19 H19A 109.5
C14 C19 H19B 109.5
C14 C19 H19C 109.5
H19A C19 H19B 109.5
H19A C19 H19C 109.5
H19B C19 H19C 109.5
C1 C6 H6A 109.5
C1 C6 H6B 109.5
C1 C6 H6C 109.5
H6A C6 H6B 109.5
H6A C6 H6C 109.5
H6B C6 H6C 109.5
C5 C10 H10A 109.5
C5 C10 H10B 109.5
C5 C10 H10C 109.5
H10A C10 H10B 109.5
H10A C10 H10C 109.5
H10B C10 H10C 109.5
C12 C17 H17A 109.5
C12 C17 H17B 109.5
C12 C17 H17C 109.5
H17A C17 H17B 109.5
H17A C17 H17C 109.5
H17B C17 H17C 109.5
C13 C18 H18A 109.5
C13 C18 H18B 109.5
C13 C18 H18C 109.5
H18A C18 H18B 109.5
H18A C18 H18C 109.5
H18B C18 H18C 109.5
C4 C9 H9A 109.5
C4 C9 H9B 109.5
C4 C9 H9C 109.5
H9A C9 H9B 109.5
H9A C9 H9C 109.5
H9B C9 H9C 109.5

loop_
_geom_bond_atom_site_label_1
_geom_bond_atom_site_label_2
_geom_bond_distance
Ru2 Ru1 2.7258(5)
Ru2 P4 2.3378(16)
Ru2 P1 2.3456(16)
Ru2 P2 2.4213(17)
Ru2 P3 2.4275(17)
Ru2 C15 2.229(5)
Ru2 C14 2.243(5)
Ru2 C13 2.228(5)
Ru2 C11 2.228(5)
Ru2 C12 2.221(5)
Ru1 P4 2.3434(15)
Ru1 P1 2.3509(17)
Ru1 P2 2.4419(16)
Ru1 P3 2.4374(18)
Ru1 C2 2.219(5)
Ru1 C4 2.239(5)
Ru1 C3 2.222(5)
Ru1 C5 2.256(5)
Ru1 C1 2.216(5)
P4 P3 2.079(3)
P1 P2 2.069(3)
P2 P3 2.588(4)
C15 C14 1.428(7)
C15 C11 1.442(7)
C15 C20 1.501(7)
C2 C3 1.426(7)
C2 C1 1.418(7)
C2 C7 1.501(7)
C14 C13 1.427(6)
C14 C19 1.497(7)
C4 C3 1.437(8)
C4 C5 1.418(7)
C4 C9 1.497(7)
C3 C8 1.501(7)
C13 C12 1.432(7)
C13 C18 1.495(7)
C5 C1 1.435(7)
C5 C10 1.489(7)
C16 H16A 0.9600
C16 H16B 0.9600
C16 H16C 0.9600
C16 C11 1.512(7)
C11 C12 1.436(7)
C1 C6 1.504(7)
C12 C17 1.498(7)
C7 H7A 0.9600
C7 H7B 0.9600
C7 H7C 0.9600
C20 H20A 0.9600
C20 H20B 0.9600
C20 H20C 0.9600
C8 H8A 0.9600
C8 H8B 0.9600
C8 H8C 0.9600
C19 H19A 0.9600
C19 H19B 0.9600
C19 H19C 0.9600
C6 H6A 0.9600
C6 H6B 0.9600
C6 H6C 0.9600
C10 H10A 0.9600
C10 H10B 0.9600
C10 H10C 0.9600
C17 H17A 0.9600
C17 H17B 0.9600
C17 H17C 0.9600
C18 H18A 0.9600
C18 H18B 0.9600
C18 H18C 0.9600
C9 H9A 0.9600
C9 H9B 0.9600
C9 H9C 0.9600
